data_7052592
loop_
_publ_author_name
'Gromov, Sergey P.'
'Vedernikov, Artem I.'
'Lobova, Natalia A.'
'Kuz'mina, Lyudmila G.'
'Basok, Stepan S.'
'Strelenko, Yuri A.'
'Alfimov, Michael V.'
'Howard, Judith A. K.'

_publ_section_title
;
 Controlled self-assembly of bis(crown)stilbenes into unusual
 bis-sandwich complexes: structure and stereoselective [2+2]
 photocycloaddition
;
_journal_issue 3
_journal_name_full 'New Journal of Chemistry'
_journal_page_first 724
_journal_paper_doi 10.1039/c0nj00780c
_journal_volume 35
_journal_year 2011
_chemical_formula_sum 'C30 H40 Cl2 Na2 O18'
_chemical_formula_weight 805.50
_chemical_name_systematic
;
?
;
_space_group_IT_number 14
_symmetry_cell_setting monoclinic
_symmetry_space_group_name_Hall '-P 2ybc'
_symmetry_space_group_name_H-M 'P 1 21/c 1'
_atom_sites_solution_hydrogens geom
_atom_sites_solution_primary direct
_atom_sites_solution_secondary difmap
_audit_creation_method SHELXL-97
_cell_angle_alpha 90.00
_cell_angle_beta 96.659(5)
_cell_angle_gamma 90.00
_cell_formula_units_Z 4
_cell_length_a 26.083(2)
_cell_length_b 9.2443(9)
_cell_length_c 15.8150(13)
_cell_measurement_reflns_used 855
_cell_measurement_temperature 120.0(2)
_cell_measurement_theta_max 19.796
_cell_measurement_theta_min 2.339
_cell_volume 3787.6(6)
_computing_structure_refinement 'SHELXL-97 (Sheldrick, 1997)'
_computing_structure_solution 'SHELXS-97 (Sheldrick, 1990)'
_diffrn_ambient_temperature 120.0(2)
_diffrn_measured_fraction_theta_full 0.991
_diffrn_measured_fraction_theta_max 0.991
_diffrn_measurement_device_type 'Bruker SMART-6K'
_diffrn_measurement_method /W
_diffrn_radiation_monochromator graphite
_diffrn_radiation_source 'fine-focus sealed tube'
_diffrn_radiation_type MoK\a
_diffrn_radiation_wavelength 0.71073
_diffrn_reflns_av_R_equivalents 0.5344
_diffrn_reflns_av_sigmaI/netI 0.4776
_diffrn_reflns_limit_h_max 34
_diffrn_reflns_limit_h_min -35
_diffrn_reflns_limit_k_max 12
_diffrn_reflns_limit_k_min -12
_diffrn_reflns_limit_l_max 21
_diffrn_reflns_limit_l_min -21
_diffrn_reflns_number 45379
_diffrn_reflns_theta_full 29.00
_diffrn_reflns_theta_max 29.00
_diffrn_reflns_theta_min 1.57
_exptl_absorpt_coefficient_mu 0.269
_exptl_absorpt_correction_type none
_exptl_crystal_colour colourless
_exptl_crystal_density_diffrn 1.413
_exptl_crystal_density_method 'not measured'
_exptl_crystal_description plate
_exptl_crystal_F_000 1680
_exptl_crystal_size_max 0.24
_exptl_crystal_size_mid 0.16
_exptl_crystal_size_min 0.01
_refine_diff_density_max 0.728
_refine_diff_density_min -1.046
_refine_diff_density_rms 0.147
_refine_ls_extinction_coef 0.0011(4)
_refine_ls_extinction_expression Fc^*^=kFc[1+0.001xFc^2^\l^3^/sin(2\q)]^-1/4^
_refine_ls_extinction_method SHELXL
_refine_ls_goodness_of_fit_ref 1.116
_refine_ls_hydrogen_treatment constr
_refine_ls_matrix_type full
_refine_ls_number_parameters 470
_refine_ls_number_reflns 9987
_refine_ls_number_restraints 222
_refine_ls_restrained_S_all 1.111
_refine_ls_R_factor_all 0.4133
_refine_ls_R_factor_gt 0.2426
_refine_ls_shift/su_max 0.000
_refine_ls_shift/su_mean 0.000
_refine_ls_structure_factor_coef Fsqd
_refine_ls_weighting_details 'calc w=1/[\s^2^(Fo^2^)+(0.0500P)^2^+70.0000P] where P=(Fo^2^+2Fc^2^)/3'
_refine_ls_weighting_scheme calc
_refine_ls_wR_factor_gt 0.3541
_refine_ls_wR_factor_ref 0.4098
_reflns_number_gt 3733
_reflns_number_total 9987
_reflns_threshold_expression >2sigma(I)
_cod_data_source_file C0NJ00780C.TXT
_cod_data_source_block 1b+Na
_cod_depositor_comments
;
The following automatic conversions were performed:
'_symmetry_cell_setting' value 'Monoclinic' changed to 'monoclinic'
according to '/home/saulius/struct/CIF-dictionaries/cif_core.dic'
dictionary named 'cif_core.dic' version 2.4.1 from 2010-06-29.

Automatic conversion script
Id: cif_fix_enum 1555 2011-01-17 13:19:09Z saulius 
;
_cod_original_cell_volume 3787.5(6)
_cod_original_sg_symbol_H-M P2(1)/c
_cod_database_code 7052592

loop_
_symmetry_equiv_pos_as_xyz
'x, y, z'
'-x, y+1/2, -z+1/2'
'-x, -y, -z'
'x, -y-1/2, z-1/2'

loop_
_atom_site_label
_atom_site_type_symbol
_atom_site_fract_x
_atom_site_fract_y
_atom_site_fract_z
_atom_site_U_iso_or_equiv
_atom_site_adp_type
_atom_site_occupancy
_atom_site_symmetry_multiplicity
_atom_site_calc_flag
_atom_site_refinement_flags
_atom_site_disorder_assembly
_atom_site_disorder_group
Na1 Na 0.6368(2) 0.6554(5) 0.6691(3) 0.0209(13) Uani 1 1 d . . .
Na2 Na 0.1096(2) 0.9689(6) 0.3571(3) 0.0277(14) Uani 1 1 d . . .
Cl1 Cl 0.62976(12) 0.9344(3) 0.77028(18) 0.0114(7) Uani 1 1 d . . .
O11 O 0.6709(4) 0.8265(10) 0.7881(6) 0.029(2) Uani 1 1 d U . .
O12 O 0.5929(4) 0.8813(12) 0.7031(7) 0.047(3) Uani 1 1 d . . .
O13 O 0.6049(4) 0.9600(12) 0.8454(6) 0.043(3) Uani 1 1 d . . .
O14 O 0.6525(4) 1.0634(11) 0.7433(7) 0.039(3) Uani 1 1 d U . .
Cl2 Cl 0.10292(13) 1.2697(4) 0.4401(2) 0.0221(8) Uani 1 1 d . . .
O21 O 0.1147(4) 1.2455(12) 0.3550(6) 0.043(3) Uani 1 1 d . . .
O22 O 0.0897(5) 1.1319(13) 0.4742(8) 0.056(4) Uani 1 1 d U . .
O23 O 0.0608(4) 1.3647(12) 0.4452(6) 0.039(3) Uani 1 1 d . . .
O24 O 0.1490(4) 1.3185(13) 0.4939(7) 0.045(3) Uani 1 1 d U . .
O1 O 0.5536(3) 0.5741(10) 0.6182(5) 0.021(2) Uani 1 1 d . . .
O2 O 0.6068(3) 0.4971(9) 0.7694(5) 0.020(2) Uani 1 1 d U . .
O3 O 0.7067(3) 0.5072(10) 0.7277(5) 0.020(2) Uani 1 1 d U . .
O4 O 0.7101(4) 0.7211(11) 0.6032(6) 0.029(2) Uani 1 1 d U . .
O5 O 0.6128(3) 0.7086(9) 0.5239(5) 0.016(2) Uani 1 1 d U . .
O6 O 0.1453(3) 0.8158(10) 0.4654(5) 0.020(2) Uani 1 1 d U . .
O7 O 0.0461(3) 0.7997(10) 0.3949(6) 0.022(2) Uani 1 1 d U . .
O8 O 0.0343(4) 0.9844(10) 0.2590(6) 0.029(2) Uani 1 1 d U . .
O9 O 0.1341(3) 0.9779(9) 0.2116(5) 0.017(2) Uani 1 1 d U . .
O10 O 0.1993(3) 0.9412(10) 0.3578(5) 0.024(2) Uani 1 1 d U . .
C1 C 0.5253(6) 0.5226(16) 0.6839(9) 0.033(4) Uani 1 1 d . . .
H1A H 0.4940 0.4707 0.6589 0.040 Uiso 1 1 calc R . .
H1B H 0.5146 0.6046 0.7181 0.040 Uiso 1 1 calc R . .
C2 C 0.5604(5) 0.4203(15) 0.7401(8) 0.020(3) Uani 1 1 d U . .
H2A H 0.5430 0.3880 0.7892 0.024 Uiso 1 1 calc R . .
H2B H 0.5686 0.3340 0.7072 0.024 Uiso 1 1 calc R . .
C3 C 0.6462(5) 0.4029(15) 0.8110(9) 0.024(3) Uani 1 1 d U . .
H3A H 0.6466 0.3104 0.7796 0.029 Uiso 1 1 calc R . .
H3B H 0.6387 0.3815 0.8697 0.029 Uiso 1 1 calc R . .
C4 C 0.6980(5) 0.4765(15) 0.8134(9) 0.026(3) Uani 1 1 d U . .
H4A H 0.6981 0.5672 0.8467 0.032 Uiso 1 1 calc R . .
H4B H 0.7255 0.4125 0.8406 0.032 Uiso 1 1 calc R . .
C5 C 0.7532(6) 0.5837(18) 0.7201(9) 0.033(4) Uani 1 1 d . . .
H5A H 0.7832 0.5209 0.7387 0.040 Uiso 1 1 calc R . .
H5B H 0.7552 0.6699 0.7574 0.040 Uiso 1 1 calc R . .
C6 C 0.7554(6) 0.6299(18) 0.6294(9) 0.033(4) Uani 1 1 d . . .
H6A H 0.7875 0.6849 0.6247 0.039 Uiso 1 1 calc R . .
H6B H 0.7551 0.5439 0.5920 0.039 Uiso 1 1 calc R . .
C7 C 0.7016(5) 0.7348(15) 0.5123(7) 0.016(3) Uani 1 1 d U . .
H7A H 0.7037 0.6386 0.4854 0.019 Uiso 1 1 calc R . .
H7B H 0.7282 0.7981 0.4921 0.019 Uiso 1 1 calc R . .
C8 C 0.6479(5) 0.8000(14) 0.4880(9) 0.026(3) Uani 1 1 d U . .
H8A H 0.6463 0.8993 0.5109 0.031 Uiso 1 1 calc R . .
H8B H 0.6397 0.8039 0.4253 0.031 Uiso 1 1 calc R . .
C9 C 0.5606(5) 0.7356(14) 0.5063(8) 0.017(3) Uani 1 1 d U . .
C10 C 0.5392(5) 0.8333(13) 0.4410(7) 0.012(3) Uani 1 1 d U . .
H10A H 0.5604 0.8850 0.4065 0.014 Uiso 1 1 calc R . .
C11 C 0.4850(5) 0.8485(15) 0.4306(8) 0.021(3) Uani 1 1 d U . .
H11A H 0.4703 0.9164 0.3897 0.025 Uiso 1 1 calc R . .
C12 C 0.4523(5) 0.7720(14) 0.4755(7) 0.012(3) Uani 1 1 d U . .
C13 C 0.4763(5) 0.6780(14) 0.5417(8) 0.018(3) Uani 1 1 d U . .
H13A H 0.4553 0.6272 0.5770 0.022 Uiso 1 1 calc R . .
C14 C 0.5284(5) 0.6613(14) 0.5543(7) 0.014(3) Uani 1 1 d U . .
C15 C 0.3960(5) 0.7888(14) 0.4602(7) 0.014(3) Uani 1 1 d U . .
H15A H 0.3836 0.8631 0.4217 0.017 Uiso 1 1 calc R . .
C16 C 0.3607(5) 0.7123(15) 0.4939(9) 0.024(3) Uani 1 1 d U . .
H16A H 0.3729 0.6319 0.5279 0.029 Uiso 1 1 calc R . .
C17 C 0.3061(6) 0.7374(16) 0.4849(9) 0.027(3) Uani 1 1 d U . .
C18 C 0.2750(5) 0.6712(15) 0.5395(8) 0.024(3) Uani 1 1 d U . .
H18A H 0.2912 0.6086 0.5822 0.028 Uiso 1 1 calc R . .
C19 C 0.2213(5) 0.6908(15) 0.5358(8) 0.022(3) Uani 1 1 d U . .
H19A H 0.2019 0.6429 0.5748 0.026 Uiso 1 1 calc R . .
C20 C 0.1972(5) 0.7824(15) 0.4732(8) 0.019(3) Uani 1 1 d U . .
C21 C 0.2268(5) 0.8511(15) 0.4160(8) 0.020(3) Uani 1 1 d U . .
C22 C 0.2789(5) 0.8268(14) 0.4211(8) 0.017(3) Uani 1 1 d U . .
H22A H 0.2978 0.8714 0.3804 0.020 Uiso 1 1 calc R . .
C23 C 0.1113(6) 0.7161(18) 0.5025(10) 0.042(5) Uani 1 1 d . . .
H23A H 0.1214 0.7069 0.5645 0.050 Uiso 1 1 calc R . .
H23B H 0.1127 0.6192 0.4762 0.050 Uiso 1 1 calc R . .
C24 C 0.0586(5) 0.7779(17) 0.4852(8) 0.025(3) Uani 1 1 d U . .
H24A H 0.0332 0.7112 0.5063 0.030 Uiso 1 1 calc R . .
H24B H 0.0569 0.8713 0.5154 0.030 Uiso 1 1 calc R . .
C25 C -0.0020(5) 0.8740(15) 0.3740(8) 0.022(3) Uani 1 1 d U . .
H25A H -0.0013 0.9695 0.4024 0.027 Uiso 1 1 calc R . .
H25B H -0.0309 0.8167 0.3919 0.027 Uiso 1 1 calc R . .
C26 C -0.0076(6) 0.8914(18) 0.2785(9) 0.034(4) Uani 1 1 d . . .
H26A H -0.0054 0.7962 0.2505 0.041 Uiso 1 1 calc R . .
H26B H -0.0413 0.9359 0.2582 0.041 Uiso 1 1 calc R . .
C27 C 0.0435(5) 0.9817(14) 0.1706(8) 0.018(3) Uani 1 1 d U . .
H27A H 0.0148 1.0291 0.1347 0.021 Uiso 1 1 calc R . .
H27B H 0.0464 0.8806 0.1510 0.021 Uiso 1 1 calc R . .
C28 C 0.0937(6) 1.0627(16) 0.1648(8) 0.029(4) Uani 1 1 d . . .
H28A H 0.1002 1.0731 0.1047 0.035 Uiso 1 1 calc R . .
H28B H 0.0922 1.1603 0.1901 0.035 Uiso 1 1 calc R . .
C29 C 0.1822(5) 1.0587(15) 0.2246(8) 0.022(3) Uani 1 1 d U . .
H29A H 0.1767 1.1521 0.2528 0.027 Uiso 1 1 calc R . .
H29B H 0.1949 1.0788 0.1692 0.027 Uiso 1 1 calc R . .
C30 C 0.2215(5) 0.9677(15) 0.2803(8) 0.023(3) Uani 1 1 d U . .
H30A H 0.2280 0.8753 0.2516 0.028 Uiso 1 1 calc R . .
H30B H 0.2546 1.0204 0.2921 0.028 Uiso 1 1 calc R . .

loop_
_atom_site_aniso_label
_atom_site_aniso_U_11
_atom_site_aniso_U_22
_atom_site_aniso_U_33
_atom_site_aniso_U_23
_atom_site_aniso_U_13
_atom_site_aniso_U_12
Na1 0.029(3) 0.009(3) 0.025(3) 0.002(2) 0.003(2) 0.000(2)
Na2 0.028(3) 0.027(3) 0.030(3) 0.015(3) 0.008(3) -0.006(3)
Cl1 0.0209(17) 0.0067(14) 0.0069(14) 0.0017(12) 0.0021(12) 0.0019(14)
O11 0.029(5) 0.023(5) 0.037(5) -0.009(4) 0.005(4) 0.010(4)
O12 0.049(7) 0.038(7) 0.051(7) -0.014(6) -0.006(6) 0.012(6)
O13 0.064(8) 0.047(7) 0.022(5) -0.001(5) 0.020(5) 0.013(6)
O14 0.059(6) 0.015(5) 0.048(6) 0.012(5) 0.019(5) 0.001(5)
Cl2 0.0215(18) 0.0213(19) 0.0251(18) -0.0039(16) 0.0103(14) 0.0012(16)
O21 0.055(7) 0.043(7) 0.031(6) -0.017(6) 0.002(5) 0.015(6)
O22 0.076(7) 0.041(6) 0.054(6) 0.010(5) 0.019(6) -0.002(6)
O23 0.041(7) 0.046(7) 0.030(6) -0.008(5) -0.001(5) 0.027(6)
O24 0.031(5) 0.052(6) 0.048(6) -0.024(5) -0.007(5) -0.011(5)
O1 0.016(5) 0.031(6) 0.016(5) 0.004(4) 0.002(4) -0.001(4)
O2 0.019(4) 0.014(4) 0.024(4) 0.006(3) 0.001(3) 0.002(3)
O3 0.025(4) 0.020(4) 0.015(4) -0.006(3) 0.006(3) 0.002(3)
O4 0.027(5) 0.041(6) 0.018(4) -0.008(4) -0.003(4) -0.003(5)
O5 0.019(4) 0.012(4) 0.018(4) -0.005(3) 0.006(3) -0.004(3)
O6 0.019(5) 0.022(5) 0.020(4) 0.012(4) 0.007(4) 0.003(4)
O7 0.021(5) 0.020(5) 0.026(5) -0.008(4) 0.011(4) 0.000(4)
O8 0.028(5) 0.024(5) 0.036(5) 0.000(4) 0.013(4) -0.010(4)
O9 0.024(4) 0.011(4) 0.015(3) -0.001(3) 0.001(3) 0.007(3)
O10 0.030(5) 0.016(5) 0.022(4) 0.007(4) -0.009(4) -0.003(4)
C1 0.041(10) 0.025(9) 0.036(9) 0.004(7) 0.017(8) -0.006(8)
C2 0.024(6) 0.016(6) 0.020(6) 0.006(5) 0.006(5) -0.003(5)
C3 0.027(5) 0.019(5) 0.025(5) 0.008(4) 0.000(4) 0.004(4)
C4 0.037(7) 0.015(6) 0.027(6) 0.007(5) 0.003(6) 0.010(6)
C5 0.043(10) 0.033(10) 0.024(8) 0.000(7) 0.009(7) 0.008(8)
C6 0.025(8) 0.054(11) 0.019(8) 0.003(8) 0.006(6) 0.010(8)
C7 0.016(5) 0.018(5) 0.016(4) -0.001(4) 0.006(4) 0.004(4)
C8 0.044(7) 0.009(6) 0.023(6) -0.003(5) -0.001(6) -0.005(6)
C9 0.019(4) 0.014(4) 0.017(4) -0.003(3) 0.001(3) 0.003(3)
C10 0.017(6) 0.008(5) 0.012(5) -0.002(5) 0.006(5) -0.002(5)
C11 0.030(7) 0.013(6) 0.024(6) -0.005(5) 0.014(5) -0.007(5)
C12 0.013(4) 0.011(4) 0.012(3) -0.003(3) 0.003(3) -0.001(3)
C13 0.024(5) 0.018(5) 0.014(4) -0.003(4) 0.005(4) -0.007(4)
C14 0.016(5) 0.015(5) 0.009(4) -0.004(4) -0.002(4) -0.002(4)
C15 0.016(5) 0.014(5) 0.012(4) -0.002(4) -0.002(4) 0.008(4)
C16 0.028(5) 0.017(5) 0.026(5) 0.004(4) 0.002(4) -0.001(4)
C17 0.034(7) 0.022(7) 0.027(6) 0.009(6) 0.006(6) -0.008(6)
C18 0.030(7) 0.017(6) 0.022(6) 0.009(5) -0.004(5) -0.001(6)
C19 0.024(5) 0.019(5) 0.022(5) 0.008(4) 0.004(4) 0.001(4)
C20 0.023(6) 0.018(6) 0.017(6) -0.008(5) 0.001(5) -0.005(5)
C21 0.021(6) 0.016(6) 0.025(6) -0.002(5) 0.004(5) 0.005(5)
C22 0.024(6) 0.010(6) 0.017(6) -0.002(5) 0.008(5) -0.003(5)
C23 0.040(10) 0.039(10) 0.047(10) 0.033(9) 0.009(8) 0.014(8)
C24 0.018(6) 0.034(7) 0.026(6) 0.000(6) 0.008(5) 0.002(6)
C25 0.022(5) 0.019(5) 0.027(5) -0.004(4) 0.009(4) -0.003(4)
C26 0.028(9) 0.041(10) 0.035(9) -0.001(8) 0.003(7) -0.017(8)
C27 0.022(5) 0.013(5) 0.019(5) 0.004(4) 0.003(4) 0.002(4)
C28 0.052(10) 0.017(8) 0.018(7) -0.002(6) 0.003(7) -0.002(8)
C29 0.027(5) 0.024(5) 0.015(4) 0.005(4) 0.003(4) 0.004(4)
C30 0.023(5) 0.024(5) 0.023(5) 0.006(4) 0.005(4) -0.001(4)

loop_
_atom_type_symbol
_atom_type_description
_atom_type_scat_dispersion_real
_atom_type_scat_dispersion_imag
_atom_type_scat_source
C C 0.0033 0.0016 'International Tables Vol C Tables 4.2.6.8 and 6.1.1.4'
H H 0.0000 0.0000 'International Tables Vol C Tables 4.2.6.8 and 6.1.1.4'
Na Na 0.0362 0.0249 'International Tables Vol C Tables 4.2.6.8 and 6.1.1.4'
O O 0.0106 0.0060 'International Tables Vol C Tables 4.2.6.8 and 6.1.1.4'
Cl Cl 0.1484 0.1585 'International Tables Vol C Tables 4.2.6.8 and 6.1.1.4'

loop_
_geom_angle_atom_site_label_1
_geom_angle_atom_site_label_2
_geom_angle_atom_site_label_3
_geom_angle
_geom_angle_site_symmetry_1
_geom_angle_site_symmetry_3
_geom_angle_publ_flag
O1 Na1 O2 70.5(3) . . ?
O1 Na1 O4 134.0(4) . . ?
O2 Na1 O4 143.7(4) . . ?
O1 Na1 O5 66.6(3) . . ?
O2 Na1 O5 135.4(4) . . ?
O4 Na1 O5 69.8(3) . . ?
O1 Na1 O3 125.8(4) . . ?
O2 Na1 O3 71.3(3) . . ?
O4 Na1 O3 72.4(3) . . ?
O5 Na1 O3 127.2(4) . . ?
O1 Na1 O12 84.9(4) . . ?
O2 Na1 O12 100.3(4) . . ?
O4 Na1 O12 107.4(4) . . ?
O5 Na1 O12 87.6(4) . . ?
O3 Na1 O12 139.0(4) . . ?
O1 Na1 O11 133.1(4) . . ?
O2 Na1 O11 90.2(4) . . ?
O4 Na1 O11 86.3(4) . . ?
O5 Na1 O11 128.4(4) . . ?
O3 Na1 O11 83.3(3) . . ?
O12 Na1 O11 56.2(3) . . ?
O1 Na1 Cl1 109.9(3) . . ?
O2 Na1 Cl1 97.3(3) . . ?
O4 Na1 Cl1 96.6(3) . . ?
O5 Na1 Cl1 107.9(3) . . ?
O3 Na1 Cl1 111.9(3) . . ?
O12 Na1 Cl1 27.6(3) . . ?
O11 Na1 Cl1 28.6(2) . . ?
O1 Na1 C4 117.2(4) . . ?
O2 Na1 C4 50.0(3) . . ?
O4 Na1 C4 95.1(4) . . ?
O5 Na1 C4 151.9(4) . . ?
O3 Na1 C4 26.2(3) . . ?
O12 Na1 C4 120.1(4) . . ?
O11 Na1 C4 71.4(4) . . ?
Cl1 Na1 C4 97.0(3) . . ?
O1 Na1 C5 148.6(4) . . ?
O2 Na1 C5 94.8(4) . . ?
O4 Na1 C5 49.9(4) . . ?
O5 Na1 C5 115.9(4) . . ?
O3 Na1 C5 25.7(4) . . ?
O12 Na1 C5 125.8(4) . . ?
O11 Na1 C5 72.2(4) . . ?
Cl1 Na1 C5 99.2(3) . . ?
C4 Na1 C5 45.2(4) . . ?
O6 Na2 O10 67.5(3) . . ?
O6 Na2 O8 138.6(4) . . ?
O10 Na2 O8 139.5(4) . . ?
O6 Na2 O7 69.5(3) . . ?
O10 Na2 O7 129.9(4) . . ?
O8 Na2 O7 70.0(3) . . ?
O6 Na2 O9 125.6(4) . . ?
O10 Na2 O9 69.0(3) . . ?
O8 Na2 O9 70.7(3) . . ?
O7 Na2 O9 121.1(4) . . ?
O6 Na2 O22 85.5(4) . . ?
O10 Na2 O22 110.8(4) . . ?
O8 Na2 O22 102.9(4) . . ?
O7 Na2 O22 90.0(4) . . ?
O9 Na2 O22 140.8(4) . . ?
O6 Na2 O21 126.8(4) . . ?
O10 Na2 O21 93.2(4) . . ?
O8 Na2 O21 88.4(4) . . ?
O7 Na2 O21 133.8(4) . . ?
O9 Na2 O21 86.3(3) . . ?
O22 Na2 O21 54.6(4) . . ?
O6 Na2 C25 93.7(4) . . ?
O10 Na2 C25 156.6(4) . . ?
O8 Na2 C25 49.7(3) . . ?
O7 Na2 C25 26.9(3) . . ?
O9 Na2 C25 116.2(4) . . ?
O22 Na2 C25 80.1(4) . . ?
O21 Na2 C25 109.7(4) . . ?
O6 Na2 Cl2 105.8(3) . . ?
O10 Na2 Cl2 101.6(3) . . ?
O8 Na2 Cl2 98.1(3) . . ?
O7 Na2 Cl2 114.0(3) . . ?
O9 Na2 Cl2 113.6(3) . . ?
O22 Na2 Cl2 27.3(3) . . ?
O21 Na2 Cl2 27.4(2) . . ?
C25 Na2 Cl2 96.9(3) . . ?
O6 Na2 C29 115.8(4) . . ?
O10 Na2 C29 49.2(3) . . ?
O8 Na2 C29 93.8(4) . . ?
O7 Na2 C29 146.7(4) . . ?
O9 Na2 C29 27.4(3) . . ?
O22 Na2 C29 122.5(4) . . ?
O21 Na2 C29 71.8(4) . . ?
C25 Na2 C29 142.5(4) . . ?
Cl2 Na2 C29 96.6(3) . . ?
O6 Na2 C24 48.7(3) . . ?
O10 Na2 C24 115.9(4) . . ?
O8 Na2 C24 94.4(4) . . ?
O7 Na2 C24 26.7(3) . . ?
O9 Na2 C24 143.9(4) . . ?
O22 Na2 C24 73.5(4) . . ?
O21 Na2 C24 127.1(4) . . ?
C25 Na2 C24 45.6(3) . . ?
Cl2 Na2 C24 100.7(3) . . ?
C29 Na2 C24 159.6(4) . . ?
O14 Cl1 O12 109.4(7) . . ?
O14 Cl1 O13 110.8(7) . . ?
O12 Cl1 O13 109.9(7) . . ?
O14 Cl1 O11 107.9(6) . . ?
O12 Cl1 O11 108.8(6) . . ?
O13 Cl1 O11 110.0(6) . . ?
O14 Cl1 Na1 120.0(5) . . ?
O12 Cl1 Na1 53.0(4) . . ?
O13 Cl1 Na1 129.2(5) . . ?
O11 Cl1 Na1 55.9(4) . . ?
Cl1 O11 Na1 95.5(5) . . ?
Cl1 O12 Na1 99.4(6) . . ?
O23 Cl2 O21 113.7(6) . . ?
O23 Cl2 O22 107.9(7) . . ?
O21 Cl2 O22 107.5(7) . . ?
O23 Cl2 O24 111.5(7) . . ?
O21 Cl2 O24 110.1(7) . . ?
O22 Cl2 O24 105.8(7) . . ?
O23 Cl2 Na2 131.7(5) . . ?
O21 Cl2 Na2 55.4(5) . . ?
O22 Cl2 Na2 52.5(5) . . ?
O24 Cl2 Na2 116.3(5) . . ?
Cl2 O21 Na2 97.3(6) . . ?
Cl2 O22 Na2 100.2(6) . . ?
C14 O1 C1 118.8(10) . . ?
C14 O1 Na1 113.7(7) . . ?
C1 O1 Na1 113.2(8) . . ?
C2 O2 C3 112.2(10) . . ?
C2 O2 Na1 115.1(7) . . ?
C3 O2 Na1 113.9(7) . . ?
C5 O3 C4 114.2(10) . . ?
C5 O3 Na1 107.7(8) . . ?
C4 O3 Na1 106.6(7) . . ?
C7 O4 C6 111.1(10) . . ?
C7 O4 Na1 115.1(7) . . ?
C6 O4 Na1 113.1(8) . . ?
C9 O5 C8 118.8(10) . . ?
C9 O5 Na1 112.2(7) . . ?
C8 O5 Na1 113.8(7) . . ?
C20 O6 C23 117.5(10) . . ?
C20 O6 Na2 120.4(8) . . ?
C23 O6 Na2 118.2(8) . . ?
C25 O7 C24 112.7(10) . . ?
C25 O7 Na2 103.9(7) . . ?
C24 O7 Na2 104.7(8) . . ?
C27 O8 C26 114.1(10) . . ?
C27 O8 Na2 114.6(7) . . ?
C26 O8 Na2 114.4(8) . . ?
C28 O9 C29 111.1(9) . . ?
C28 O9 Na2 104.1(7) . . ?
C29 O9 Na2 101.5(7) . . ?
C21 O10 C30 116.2(10) . . ?
C21 O10 Na2 120.7(8) . . ?
C30 O10 Na2 118.4(7) . . ?
O1 C1 C2 107.8(12) . . ?
O2 C2 C1 108.0(11) . . ?
O2 C3 C4 109.1(11) . . ?
O3 C4 C3 107.8(11) . . ?
O3 C4 Na1 47.3(6) . . ?
C3 C4 Na1 80.8(7) . . ?
O3 C5 C6 110.4(12) . . ?
O3 C5 Na1 46.6(6) . . ?
C6 C5 Na1 80.6(8) . . ?
O4 C6 C5 108.3(12) . . ?
O4 C7 C8 108.6(10) . . ?
O5 C8 C7 106.2(10) . . ?
O5 C9 C14 116.7(11) . . ?
O5 C9 C10 123.5(11) . . ?
C14 C9 C10 119.9(12) . . ?
C11 C10 C9 116.6(12) . . ?
C12 C11 C10 124.4(13) . . ?
C11 C12 C13 116.2(12) . . ?
C11 C12 C15 122.2(12) . . ?
C13 C12 C15 121.5(11) . . ?
C14 C13 C12 121.1(12) . . ?
C13 C14 C9 121.7(12) . . ?
C13 C14 O1 123.4(12) . . ?
C9 C14 O1 114.8(11) . . ?
C16 C15 C12 127.4(12) . . ?
C15 C16 C17 127.2(13) . . ?
C18 C17 C22 114.5(13) . . ?
C18 C17 C16 120.7(13) . . ?
C22 C17 C16 124.8(13) . . ?
C17 C18 C19 124.5(13) . . ?
C20 C19 C18 118.2(13) . . ?
O6 C20 C19 123.8(12) . . ?
O6 C20 C21 116.6(12) . . ?
C19 C20 C21 119.5(13) . . ?
C22 C21 O10 125.1(13) . . ?
C22 C21 C20 120.2(12) . . ?
O10 C21 C20 114.7(12) . . ?
C21 C22 C17 123.1(13) . . ?
O6 C23 C24 106.2(12) . . ?
O7 C24 C23 109.5(11) . . ?
O7 C24 Na2 48.6(6) . . ?
C23 C24 Na2 83.2(8) . . ?
O7 C25 C26 105.2(11) . . ?
O7 C25 Na2 49.3(6) . . ?
C26 C25 Na2 82.3(8) . . ?
O8 C26 C25 106.7(11) . . ?
O8 C27 C28 106.9(10) . . ?
O9 C28 C27 106.5(11) . . ?
O9 C29 C30 108.0(11) . . ?
O9 C29 Na2 51.1(5) . . ?
C30 C29 Na2 83.4(7) . . ?
O10 C30 C29 106.1(11) . . ?

loop_
_geom_bond_atom_site_label_1
_geom_bond_atom_site_label_2
_geom_bond_distance
_geom_bond_site_symmetry_2
_geom_bond_publ_flag
Na1 O1 2.350(10) . ?
Na1 O2 2.358(10) . ?
Na1 O4 2.361(11) . ?
Na1 O5 2.362(9) . ?
Na1 O3 2.379(10) . ?
Na1 O12 2.471(12) . ?
Na1 O11 2.539(11) . ?
Na1 Cl1 3.052(6) . ?
Na1 C4 3.105(14) . ?
Na1 C5 3.120(16) . ?
Na2 O6 2.331(10) . ?
Na2 O10 2.353(11) . ?
Na2 O8 2.361(11) . ?
Na2 O7 2.404(10) . ?
Na2 O9 2.460(10) . ?
Na2 O22 2.488(14) . ?
Na2 O21 2.561(13) . ?
Na2 C25 3.080(15) . ?
Na2 Cl2 3.088(7) . ?
Na2 C29 3.097(14) . ?
Na2 C24 3.101(15) . ?
Cl1 O14 1.419(10) . ?
Cl1 O12 1.434(11) . ?
Cl1 O13 1.436(10) . ?
Cl1 O11 1.469(10) . ?
Cl2 O23 1.415(10) . ?
Cl2 O21 1.432(10) . ?
Cl2 O22 1.440(12) . ?
Cl2 O24 1.462(10) . ?
O1 C14 1.396(14) . ?
O1 C1 1.424(16) . ?
O2 C2 1.433(15) . ?
O2 C3 1.446(15) . ?
O3 C5 1.422(17) . ?
O3 C4 1.429(15) . ?
O4 C7 1.435(14) . ?
O4 C6 1.470(17) . ?
O5 C9 1.379(15) . ?
O5 C8 1.413(16) . ?
O6 C20 1.379(16) . ?
O6 C23 1.450(17) . ?
O7 C25 1.434(15) . ?
O7 C24 1.442(15) . ?
O8 C27 1.445(15) . ?
O8 C26 1.451(16) . ?
O9 C28 1.446(15) . ?
O9 C29 1.454(16) . ?
O10 C21 1.379(15) . ?
O10 C30 1.437(15) . ?
C1 C2 1.527(19) . ?
C3 C4 1.508(19) . ?
C5 C6 1.504(19) . ?
C7 C8 1.532(18) . ?
C9 C14 1.380(18) . ?
C9 C10 1.436(17) . ?
C10 C11 1.410(18) . ?
C11 C12 1.368(17) . ?
C12 C13 1.447(17) . ?
C12 C15 1.467(17) . ?
C13 C14 1.359(17) . ?
C15 C16 1.321(18) . ?
C16 C17 1.433(19) . ?
C17 C18 1.393(19) . ?
C17 C22 1.428(18) . ?
C18 C19 1.408(19) . ?
C19 C20 1.396(18) . ?
C20 C21 1.409(18) . ?
C21 C22 1.369(18) . ?
C23 C24 1.484(19) . ?
C25 C26 1.509(19) . ?
C27 C28 1.520(19) . ?
C29 C30 1.524(17) . ?
